data_7104800
loop_
_publ_author_name
'Cameron, Thomas M.'
'Gordon, John C.'
'Michalczyk, Ryszard'
'Scott, Brian L.'

_publ_section_title
;
 Unusual alkyl group activation and cationic complex formation from a
 novel lutetium dialkyl complex supported by a tridentate monoanionic
 ligand
;
_journal_coden_ASTM CHCOFS
_journal_issue 18
_journal_name_full
;
 Chemical Communications (Cambridge, United Kingdom)
;
_journal_page_first 2282
_journal_page_last 2283
_journal_paper_doi 10.1039/b306889g
_journal_year 2003
_chemical_formula_sum 'C48 H74 Lu N3 Si2'
_chemical_formula_weight 924.25
_space_group_IT_number 14
_symmetry_cell_setting monoclinic
_symmetry_space_group_name_Hall '-P 2ybc'
_symmetry_space_group_name_H-M 'P 1 21/c 1'
_atom_sites_solution_hydrogens geom
_atom_sites_solution_primary direct
_atom_sites_solution_secondary difmap
_audit_creation_method SHELXL-97
_cell_angle_alpha 90.00
_cell_angle_beta 104.742(5)
_cell_angle_gamma 90.00
_cell_formula_units_Z 4
_cell_length_a 18.450(5)
_cell_length_b 14.220(4)
_cell_length_c 19.167(5)
_cell_measurement_temperature 293(2)
_cell_volume 4863(2)
_computing_structure_refinement 'SHELXL-97 (Sheldrick, 1997)'
_computing_structure_solution 'SHELXS-97 (Sheldrick, 1990)'
_diffrn_ambient_temperature 293(2)
_diffrn_measured_fraction_theta_full 0.968
_diffrn_measured_fraction_theta_max 0.968
_diffrn_radiation_monochromator graphite
_diffrn_radiation_source 'fine-focus sealed tube'
_diffrn_radiation_type MoK\a
_diffrn_radiation_wavelength 0.71073
_diffrn_reflns_av_R_equivalents 0.0298
_diffrn_reflns_av_sigmaI/netI 0.0241
_diffrn_reflns_limit_h_max 22
_diffrn_reflns_limit_h_min -22
_diffrn_reflns_limit_k_max 17
_diffrn_reflns_limit_k_min -16
_diffrn_reflns_limit_l_max 21
_diffrn_reflns_limit_l_min -21
_diffrn_reflns_number 30592
_diffrn_reflns_theta_full 25.37
_diffrn_reflns_theta_max 25.37
_diffrn_reflns_theta_min 1.14
_exptl_absorpt_coefficient_mu 2.112
_exptl_absorpt_correction_T_max 0.7857
_exptl_absorpt_correction_T_min 0.6312
_exptl_crystal_density_diffrn 1.262
_exptl_crystal_density_method 'not measured'
_exptl_crystal_F_000 1928
_exptl_crystal_size_max 0.24
_exptl_crystal_size_mid 0.12
_exptl_crystal_size_min 0.12
_refine_diff_density_max 1.901
_refine_diff_density_min -0.917
_refine_diff_density_rms 0.107
_refine_ls_extinction_method none
_refine_ls_goodness_of_fit_ref 2.115
_refine_ls_hydrogen_treatment mixed
_refine_ls_matrix_type full
_refine_ls_number_parameters 511
_refine_ls_number_reflns 8637
_refine_ls_number_restraints 0
_refine_ls_restrained_S_all 2.115
_refine_ls_R_factor_all 0.0604
_refine_ls_R_factor_gt 0.0533
_refine_ls_shift/su_max 0.001
_refine_ls_shift/su_mean 0.000
_refine_ls_structure_factor_coef Fsqd
_refine_ls_weighting_details 'calc w=1/[\s^2^(Fo^2^)+(0.0296P)^2^+0.0000P] where P=(Fo^2^+2Fc^2^)/3'
_refine_ls_weighting_scheme calc
_refine_ls_wR_factor_gt 0.0998
_refine_ls_wR_factor_ref 0.1009
_reflns_number_gt 7899
_reflns_number_total 8637
_reflns_threshold_expression >2sigma(I)
_cod_data_source_file b306889g.txt
_cod_data_source_block ccd721
_cod_depositor_comments
;
The following automatic conversions were performed:
'_symmetry_cell_setting' value 'Monoclinic' changed to 'monoclinic'
according to '/home/saulius/struct/CIF-dictionaries/cif_core.dic'
dictionary named 'cif_core.dic' version 2.4.1 from 2010-06-29.

Automatic conversion script
Id: cif_fix_enum 1527 2010-12-29 10:47:43Z saulius 
;
_cod_original_sg_symbol_H-M P21/c
_cod_database_code 7104800

loop_
_symmetry_equiv_pos_as_xyz
'x, y, z'
'-x, y+1/2, -z+1/2'
'-x, -y, -z'
'x, -y-1/2, z-1/2'

loop_
_atom_site_label
_atom_site_type_symbol
_atom_site_fract_x
_atom_site_fract_y
_atom_site_fract_z
_atom_site_U_iso_or_equiv
_atom_site_adp_type
_atom_site_occupancy
_atom_site_symmetry_multiplicity
_atom_site_calc_flag
_atom_site_refinement_flags
_atom_site_disorder_assembly
_atom_site_disorder_group
Lu1 Lu 0.229121(10) 0.269778(14) 0.231431(11) 0.02587(8) Uani 1 1 d . . .
Si1 Si 0.02514(8) 0.23951(11) 0.12184(8) 0.0384(3) Uani 1 1 d . . .
Si2' Si 0.3633(4) 0.2564(4) 0.1099(4) 0.0466(15) Uani 0.50 1 d P . .
Si2 Si 0.3658(4) 0.2966(3) 0.1081(4) 0.0279(10) Uani 0.50 1 d P . .
N1 N 0.2185(2) 0.4041(3) 0.2836(2) 0.0279(9) Uani 1 1 d . . .
N2 N 0.1809(2) 0.2476(2) 0.3340(2) 0.0239(9) Uani 1 1 d . . .
N3 N 0.2464(2) 0.1066(3) 0.2828(2) 0.0285(9) Uani 1 1 d . . .
C1 C 0.1272(3) 0.2440(4) 0.1330(3) 0.0367(13) Uani 1 1 d . . .
H1A H 0.137(4) 0.293(5) 0.104(4) 0.080 Uiso 1 1 d . . .
H1B H 0.140(4) 0.193(5) 0.125(4) 0.080 Uiso 1 1 d . . .
C2 C -0.0226(3) 0.1499(5) 0.0532(4) 0.0591(17) Uani 1 1 d . . .
H2A H -0.0755 0.1505 0.0494 0.089 Uiso 1 1 calc R . .
H2B H -0.0029 0.0886 0.0680 0.089 Uiso 1 1 calc R . .
H2C H -0.0139 0.1649 0.0072 0.089 Uiso 1 1 calc R . .
C3 C -0.0207(3) 0.3565(4) 0.0920(4) 0.0563(16) Uani 1 1 d . . .
H3A H -0.0737 0.3517 0.0869 0.084 Uiso 1 1 calc R . .
H3B H -0.0117 0.3739 0.0465 0.084 Uiso 1 1 calc R . .
H3C H 0.0000 0.4036 0.1274 0.084 Uiso 1 1 calc R . .
C4 C -0.0003(3) 0.2065(4) 0.2072(3) 0.0544(16) Uani 1 1 d . . .
H4A H -0.0538 0.2054 0.1989 0.082 Uiso 1 1 calc R . .
H4B H 0.0204 0.2518 0.2441 0.082 Uiso 1 1 calc R . .
H4C H 0.0196 0.1453 0.2226 0.082 Uiso 1 1 calc R . .
C5 C 0.3378(3) 0.2721(5) 0.1890(4) 0.070(2) Uani 1 1 d . . .
H5A H 0.3706 0.3130 0.2236 0.084 Uiso 1 1 calc R . .
H5B H 0.3577 0.2094 0.2010 0.084 Uiso 1 1 calc R . .
C6 C 0.2976(5) 0.2684(7) 0.0225(5) 0.099(3) Uani 1 1 d . . .
C7 C 0.4606(4) 0.2583(7) 0.1067(5) 0.094(3) Uani 1 1 d . . .
C8 C 0.3738(6) 0.4269(6) 0.1069(7) 0.040(3) Uani 0.50 1 d P . .
C8' C 0.361(2) 0.1205(15) 0.1059(14) 0.185(14) Uani 0.50 1 d P . .
C9 C 0.2575(3) 0.4850(3) 0.2664(3) 0.0321(12) Uani 1 1 d . . .
C10 C 0.3305(3) 0.5080(4) 0.3097(3) 0.0417(13) Uani 1 1 d . . .
C11 C 0.3697(3) 0.5831(4) 0.2899(4) 0.0503(16) Uani 1 1 d . . .
H11 H 0.4177 0.5966 0.3177 0.060 Uiso 1 1 calc R . .
C12 C 0.3392(3) 0.6377(4) 0.2305(4) 0.0521(16) Uani 1 1 d . . .
H12 H 0.3659 0.6883 0.2189 0.063 Uiso 1 1 calc R . .
C13 C 0.2688(3) 0.6166(4) 0.1882(3) 0.0467(14) Uani 1 1 d . . .
H13 H 0.2481 0.6535 0.1480 0.056 Uiso 1 1 calc R . .
C14 C 0.2280(3) 0.5411(3) 0.2048(3) 0.0336(12) Uani 1 1 d . . .
C15 C 0.3693(3) 0.4531(4) 0.3760(4) 0.0577(17) Uani 1 1 d . . .
H15 H 0.3348 0.4045 0.3844 0.069 Uiso 1 1 calc R . .
C16 C 0.3920(4) 0.5155(5) 0.4441(4) 0.076(2) Uani 1 1 d . . .
H16A H 0.4158 0.4774 0.4849 0.114 Uiso 1 1 calc R . .
H16B H 0.3481 0.5445 0.4527 0.114 Uiso 1 1 calc R . .
H16C H 0.4262 0.5633 0.4371 0.114 Uiso 1 1 calc R . .
C17 C 0.4403(4) 0.4045(5) 0.3658(5) 0.093(3) Uani 1 1 d . . .
H17A H 0.4635 0.3697 0.4086 0.140 Uiso 1 1 calc R . .
H17B H 0.4747 0.4512 0.3572 0.140 Uiso 1 1 calc R . .
H17C H 0.4272 0.3625 0.3254 0.140 Uiso 1 1 calc R . .
C18 C 0.1547(3) 0.5186(3) 0.1496(3) 0.0373(12) Uani 1 1 d . . .
H18 H 0.1314 0.4657 0.1686 0.045 Uiso 1 1 calc R . .
C19 C 0.0984(3) 0.6001(4) 0.1364(4) 0.0564(16) Uani 1 1 d . . .
H19A H 0.0536 0.5815 0.1015 0.085 Uiso 1 1 calc R . .
H19B H 0.1200 0.6536 0.1187 0.085 Uiso 1 1 calc R . .
H19C H 0.0865 0.6163 0.1809 0.085 Uiso 1 1 calc R . .
C20 C 0.1681(4) 0.4874(4) 0.0777(3) 0.0541(16) Uani 1 1 d . . .
H20A H 0.1210 0.4732 0.0444 0.081 Uiso 1 1 calc R . .
H20B H 0.1993 0.4324 0.0850 0.081 Uiso 1 1 calc R . .
H20C H 0.1925 0.5370 0.0584 0.081 Uiso 1 1 calc R . .
C21 C 0.1687(3) 0.4175(3) 0.3318(3) 0.0345(12) Uani 1 1 d . . .
C22 C 0.2018(4) 0.4781(4) 0.3989(4) 0.0582(18) Uani 1 1 d . . .
H22A H 0.2136 0.5395 0.3841 0.087 Uiso 1 1 calc R . .
H22B H 0.2466 0.4489 0.4273 0.087 Uiso 1 1 calc R . .
H22C H 0.1660 0.4836 0.4272 0.087 Uiso 1 1 calc R . .
C23 C 0.0938(3) 0.4655(4) 0.2926(4) 0.0566(17) Uani 1 1 d . . .
H23A H 0.1039 0.5267 0.2763 0.085 Uiso 1 1 calc R . .
H23B H 0.0624 0.4715 0.3254 0.085 Uiso 1 1 calc R . .
H23C H 0.0687 0.4279 0.2521 0.085 Uiso 1 1 calc R . .
C24 C 0.1503(2) 0.3220(3) 0.3566(3) 0.0285(10) Uani 1 1 d . . .
C25 C 0.1027(3) 0.3091(4) 0.4032(3) 0.0375(12) Uani 1 1 d . . .
H25 H 0.0813 0.3609 0.4198 0.045 Uiso 1 1 calc R . .
C26 C 0.0881(3) 0.2208(4) 0.4239(3) 0.0400(13) Uani 1 1 d . . .
H26 H 0.0556 0.2122 0.4533 0.048 Uiso 1 1 calc R . .
C27 C 0.1222(3) 0.1434(4) 0.4007(3) 0.0374(12) Uani 1 1 d . . .
H27 H 0.1140 0.0827 0.4150 0.045 Uiso 1 1 calc R . .
C28 C 0.1686(3) 0.1606(3) 0.3556(3) 0.0291(11) Uani 1 1 d . . .
C29 C 0.2106(3) 0.0836(3) 0.3301(3) 0.0324(11) Uani 1 1 d . . .
C30 C 0.2103(4) -0.0112(4) 0.3622(4) 0.0562(17) Uani 1 1 d . . .
H30A H 0.2390 -0.0536 0.3410 0.084 Uiso 1 1 calc R . .
H30B H 0.1597 -0.0335 0.3532 0.084 Uiso 1 1 calc R . .
H30C H 0.2319 -0.0078 0.4133 0.084 Uiso 1 1 calc R . .
C31 C 0.2919(3) 0.0363(3) 0.2586(3) 0.0320(11) Uani 1 1 d . . .
C32 C 0.2589(3) -0.0278(3) 0.2045(3) 0.0413(13) Uani 1 1 d . . .
C33 C 0.3056(3) -0.0925(4) 0.1832(4) 0.0553(17) Uani 1 1 d . . .
H33 H 0.2848 -0.1368 0.1481 0.066 Uiso 1 1 calc R . .
C34 C 0.3817(4) -0.0928(4) 0.2126(4) 0.0614(18) Uani 1 1 d . . .
H34 H 0.4115 -0.1369 0.1973 0.074 Uiso 1 1 calc R . .
C35 C 0.4140(3) -0.0277(4) 0.2650(4) 0.0506(15) Uani 1 1 d . . .
H35 H 0.4655 -0.0285 0.2848 0.061 Uiso 1 1 calc R . .
C36 C 0.3700(3) 0.0392(4) 0.2884(3) 0.0405(13) Uani 1 1 d . . .
C37 C 0.1759(3) -0.0283(4) 0.1670(4) 0.0557(17) Uani 1 1 d . . .
H37 H 0.1521 0.0235 0.1865 0.067 Uiso 1 1 calc R . .
C38 C 0.1633(4) -0.0128(5) 0.0859(4) 0.077(2) Uani 1 1 d . . .
H38A H 0.1105 -0.0130 0.0633 0.115 Uiso 1 1 calc R . .
H38B H 0.1871 -0.0623 0.0659 0.115 Uiso 1 1 calc R . .
H38C H 0.1843 0.0466 0.0775 0.115 Uiso 1 1 calc R . .
C39 C 0.1388(4) -0.1199(5) 0.1805(5) 0.090(3) Uani 1 1 d . . .
H39A H 0.0864 -0.1178 0.1566 0.135 Uiso 1 1 calc R . .
H39B H 0.1450 -0.1281 0.2314 0.135 Uiso 1 1 calc R . .
H39C H 0.1617 -0.1717 0.1620 0.135 Uiso 1 1 calc R . .
C40 C 0.4070(3) 0.1084(4) 0.3473(3) 0.0460(14) Uani 1 1 d . . .
H40 H 0.3736 0.1628 0.3435 0.055 Uiso 1 1 calc R . .
C41 C 0.4154(4) 0.0650(5) 0.4215(4) 0.074(2) Uani 1 1 d . . .
H41A H 0.4385 0.1096 0.4579 0.111 Uiso 1 1 calc R . .
H41B H 0.4461 0.0097 0.4259 0.111 Uiso 1 1 calc R . .
H41C H 0.3669 0.0482 0.4273 0.111 Uiso 1 1 calc R . .
C42 C 0.4830(3) 0.1445(4) 0.3396(4) 0.0573(17) Uani 1 1 d . . .
H42A H 0.5036 0.1877 0.3780 0.086 Uiso 1 1 calc R . .
H42B H 0.4763 0.1759 0.2940 0.086 Uiso 1 1 calc R . .
H42C H 0.5166 0.0924 0.3419 0.086 Uiso 1 1 calc R . .
C43 C 0.2675(4) 0.7437(4) 0.3733(4) 0.0532(16) Uani 1 1 d . . .
H43 H 0.2512 0.7214 0.3263 0.064 Uiso 1 1 calc R . .
C44 C 0.3373(4) 0.7810(4) 0.3967(4) 0.0577(17) Uani 1 1 d . . .
H44 H 0.3686 0.7845 0.3657 0.069 Uiso 1 1 calc R . .
C45 C 0.3613(3) 0.8132(5) 0.4655(4) 0.0669(19) Uani 1 1 d . . .
H45 H 0.4090 0.8391 0.4813 0.080 Uiso 1 1 calc R . .
C46 C 0.3152(4) 0.8076(6) 0.5118(4) 0.073(2) Uani 1 1 d . . .
H46 H 0.3314 0.8291 0.5590 0.088 Uiso 1 1 calc R . .
C47 C 0.2449(4) 0.7698(5) 0.4869(4) 0.0656(19) Uani 1 1 d . . .
H47 H 0.2135 0.7654 0.5178 0.079 Uiso 1 1 calc R . .
C48 C 0.2207(3) 0.7390(4) 0.4189(4) 0.0544(16) Uani 1 1 d . . .
H48 H 0.1726 0.7145 0.4025 0.065 Uiso 1 1 calc R . .

loop_
_atom_site_aniso_label
_atom_site_aniso_U_11
_atom_site_aniso_U_22
_atom_site_aniso_U_33
_atom_site_aniso_U_23
_atom_site_aniso_U_13
_atom_site_aniso_U_12
Lu1 0.02561(11) 0.02808(12) 0.02498(13) 0.00085(9) 0.00836(8) -0.00073(8)
Si1 0.0332(7) 0.0465(9) 0.0340(9) -0.0014(6) 0.0055(6) -0.0071(6)
Si2' 0.034(2) 0.073(4) 0.034(2) 0.001(4) 0.0128(15) -0.004(4)
Si2 0.0248(16) 0.028(2) 0.0320(19) 0.003(3) 0.0099(13) -0.001(2)
N1 0.030(2) 0.022(2) 0.034(2) 0.0003(16) 0.0118(18) -0.0017(16)
N2 0.030(2) 0.014(2) 0.026(2) 0.0025(14) 0.0049(16) -0.0028(14)
N3 0.033(2) 0.022(2) 0.030(2) 0.0013(16) 0.0063(18) -0.0017(16)
C1 0.033(3) 0.037(3) 0.041(3) -0.003(2) 0.010(2) -0.002(2)
C2 0.047(3) 0.072(4) 0.059(4) -0.020(3) 0.015(3) -0.015(3)
C3 0.043(3) 0.065(4) 0.056(4) 0.001(3) 0.003(3) 0.002(3)
C4 0.049(3) 0.068(4) 0.046(4) 0.003(3) 0.011(3) -0.017(3)
C5 0.033(3) 0.132(7) 0.047(4) 0.016(4) 0.012(3) 0.012(3)
C6 0.053(4) 0.187(10) 0.048(5) -0.016(5) -0.004(4) 0.006(5)
C7 0.042(4) 0.171(9) 0.078(6) 0.015(5) 0.030(4) 0.022(4)
C8 0.047(6) 0.019(5) 0.062(8) -0.004(5) 0.025(6) -0.008(4)
C8' 0.38(4) 0.078(14) 0.14(2) -0.031(14) 0.16(3) -0.01(2)
C9 0.038(3) 0.019(2) 0.043(3) -0.005(2) 0.017(2) -0.0020(19)
C10 0.038(3) 0.029(3) 0.056(4) -0.005(2) 0.008(3) -0.002(2)
C11 0.040(3) 0.039(3) 0.073(5) -0.013(3) 0.016(3) -0.011(2)
C12 0.059(4) 0.032(3) 0.074(5) -0.002(3) 0.033(3) -0.016(3)
C13 0.066(4) 0.033(3) 0.048(4) 0.002(3) 0.027(3) -0.004(3)
C14 0.041(3) 0.020(2) 0.043(3) -0.002(2) 0.017(2) 0.001(2)
C15 0.047(3) 0.041(3) 0.071(5) -0.001(3) -0.011(3) 0.002(3)
C16 0.075(5) 0.065(5) 0.065(5) -0.001(4) -0.022(4) -0.008(4)
C17 0.059(4) 0.067(5) 0.125(8) -0.018(5) -0.028(5) 0.017(4)
C18 0.047(3) 0.030(3) 0.034(3) 0.005(2) 0.010(2) 0.006(2)
C19 0.063(4) 0.048(4) 0.054(4) 0.007(3) 0.006(3) 0.015(3)
C20 0.075(4) 0.048(4) 0.044(4) -0.001(3) 0.023(3) -0.003(3)
C21 0.046(3) 0.022(3) 0.039(3) 0.000(2) 0.018(2) 0.002(2)
C22 0.085(5) 0.044(4) 0.055(4) -0.017(3) 0.035(4) -0.022(3)
C23 0.065(4) 0.055(4) 0.062(5) 0.023(3) 0.038(3) 0.026(3)
C24 0.031(2) 0.023(3) 0.029(3) -0.0011(19) 0.001(2) 0.0010(19)
C25 0.040(3) 0.041(3) 0.035(3) -0.007(2) 0.015(2) 0.002(2)
C26 0.042(3) 0.046(3) 0.037(3) 0.002(2) 0.018(2) -0.011(2)
C27 0.048(3) 0.031(3) 0.036(3) 0.005(2) 0.016(2) -0.008(2)
C28 0.033(2) 0.027(3) 0.027(3) -0.0004(19) 0.005(2) -0.0025(19)
C29 0.037(3) 0.029(3) 0.029(3) 0.003(2) 0.006(2) -0.003(2)
C30 0.067(4) 0.036(3) 0.073(5) 0.017(3) 0.031(4) 0.007(3)
C31 0.040(3) 0.018(2) 0.040(3) 0.004(2) 0.012(2) 0.006(2)
C32 0.047(3) 0.022(3) 0.054(4) -0.002(2) 0.011(3) 0.003(2)
C33 0.064(4) 0.034(3) 0.067(5) -0.013(3) 0.014(3) -0.002(3)
C34 0.059(4) 0.042(4) 0.087(6) -0.012(3) 0.025(4) 0.011(3)
C35 0.042(3) 0.044(3) 0.065(4) -0.006(3) 0.012(3) 0.008(3)
C36 0.042(3) 0.032(3) 0.047(4) 0.000(2) 0.010(3) 0.003(2)
C37 0.050(3) 0.034(3) 0.074(5) -0.024(3) -0.002(3) -0.001(3)
C38 0.081(5) 0.073(5) 0.060(5) -0.027(4) -0.012(4) 0.015(4)
C39 0.067(5) 0.064(5) 0.135(8) -0.029(5) 0.017(5) -0.022(4)
C40 0.036(3) 0.039(3) 0.057(4) -0.007(3) 0.002(3) 0.003(2)
C41 0.074(5) 0.096(6) 0.048(5) -0.010(4) 0.008(4) -0.015(4)
C42 0.038(3) 0.053(4) 0.076(5) -0.002(3) 0.006(3) 0.002(3)
C43 0.055(4) 0.042(4) 0.062(4) -0.006(3) 0.015(3) 0.008(3)
C44 0.052(4) 0.059(4) 0.068(5) -0.004(3) 0.028(3) 0.004(3)
C45 0.043(3) 0.075(5) 0.080(6) -0.009(4) 0.010(3) -0.005(3)
C46 0.067(5) 0.097(6) 0.056(5) -0.012(4) 0.018(4) -0.001(4)
C47 0.063(4) 0.071(4) 0.072(6) -0.003(4) 0.034(4) -0.005(3)
C48 0.043(3) 0.044(3) 0.078(5) -0.008(3) 0.019(3) -0.001(3)

loop_
_atom_type_symbol
_atom_type_description
_atom_type_scat_dispersion_real
_atom_type_scat_dispersion_imag
_atom_type_scat_source
C C 0.0033 0.0016 'International Tables Vol C Tables 4.2.6.8 and 6.1.1.4'
H H 0.0000 0.0000 'International Tables Vol C Tables 4.2.6.8 and 6.1.1.4'
N N 0.0061 0.0033 'International Tables Vol C Tables 4.2.6.8 and 6.1.1.4'
Si Si 0.0817 0.0704 'International Tables Vol C Tables 4.2.6.8 and 6.1.1.4'
Lu Lu -0.4720 5.8584 'International Tables Vol C Tables 4.2.6.8 and 6.1.1.4'

loop_
_geom_angle_atom_site_label_1
_geom_angle_atom_site_label_2
_geom_angle_atom_site_label_3
_geom_angle
_geom_angle_site_symmetry_1
_geom_angle_site_symmetry_3
_geom_angle_publ_flag
N1 Lu1 C1 111.09(16) . . ?
N1 Lu1 C5 109.3(2) . . ?
C1 Lu1 C5 107.8(2) . . ?
N1 Lu1 N2 69.03(13) . . ?
C1 Lu1 N2 104.73(17) . . ?
C5 Lu1 N2 145.20(19) . . ?
N1 Lu1 N3 130.19(14) . . ?
C1 Lu1 N3 99.69(16) . . ?
C5 Lu1 N3 96.6(2) . . ?
N2 Lu1 N3 65.75(12) . . ?
N1 Lu1 H1B 129.1(16) . . ?
C1 Lu1 H1B 18.1(16) . . ?
C5 Lu1 H1B 99.6(17) . . ?
N2 Lu1 H1B 107.7(17) . . ?
N3 Lu1 H1B 84.7(16) . . ?
N1 Lu1 H1A 101.7(15) . . ?
C1 Lu1 H1A 20.9(15) . . ?
C5 Lu1 H1A 94.7(16) . . ?
N2 Lu1 H1A 119.9(16) . . ?
N3 Lu1 H1A 118.1(15) . . ?
H1B Lu1 H1A 33(2) . . ?
C1 Si1 C4 112.5(3) . . ?
C1 Si1 C2 112.8(3) . . ?
C4 Si1 C2 105.3(3) . . ?
C1 Si1 C3 111.8(3) . . ?
C4 Si1 C3 107.1(3) . . ?
C2 Si1 C3 106.9(3) . . ?
Si2 Si2' C6 84.0(15) . . ?
Si2 Si2' C7 83.5(15) . . ?
C6 Si2' C7 113.8(6) . . ?
Si2 Si2' C8' 172.5(19) . . ?
C6 Si2' C8' 93.3(10) . . ?
C7 Si2' C8' 91.2(11) . . ?
Si2 Si2' C8 2.2(14) . . ?
C6 Si2' C8 85.6(5) . . ?
C7 Si2' C8 84.2(4) . . ?
C8' Si2' C8 174.3(9) . . ?
Si2' Si2 C5 73.0(15) . . ?
Si2' Si2 C6 77.9(15) . . ?
C5 Si2 C6 116.6(5) . . ?
Si2' Si2 C7 78.4(15) . . ?
C5 Si2 C7 116.1(5) . . ?
C6 Si2 C7 111.1(6) . . ?
Si2' Si2 C8 177.2(18) . . ?
C5 Si2 C8 104.2(5) . . ?
C6 Si2 C8 104.2(6) . . ?
C7 Si2 C8 102.5(5) . . ?
C9 N1 C21 117.9(4) . . ?
C9 N1 Lu1 119.1(3) . . ?
C21 N1 Lu1 122.9(3) . . ?
C24 N2 C28 121.1(4) . . ?
C24 N2 Lu1 116.4(3) . . ?
C28 N2 Lu1 120.4(3) . . ?
C29 N3 C31 119.3(4) . . ?
C29 N3 Lu1 118.2(3) . . ?
C31 N3 Lu1 122.4(3) . . ?
Si1 C1 Lu1 133.7(3) . . ?
Si2 C5 Lu1 139.8(4) . . ?
Si2' C6 Si2 18.13(19) . . ?
Si2' C7 Si2 18.11(18) . . ?
Si2 C8 Si2' 0.7(4) . . ?
C14 C9 C10 117.4(4) . . ?
C14 C9 N1 122.2(4) . . ?
C10 C9 N1 120.2(5) . . ?
C11 C10 C9 119.7(5) . . ?
C11 C10 C15 117.2(5) . . ?
C9 C10 C15 123.1(5) . . ?
C12 C11 C10 121.7(5) . . ?
C11 C12 C13 119.3(5) . . ?
C12 C13 C14 121.1(6) . . ?
C13 C14 C9 120.7(5) . . ?
C13 C14 C18 116.1(5) . . ?
C9 C14 C18 123.1(4) . . ?
C10 C15 C17 111.3(6) . . ?
C10 C15 C16 112.5(5) . . ?
C17 C15 C16 108.0(5) . . ?
C14 C18 C20 111.6(5) . . ?
C14 C18 C19 113.6(4) . . ?
C20 C18 C19 109.2(5) . . ?
N1 C21 C24 107.9(4) . . ?
N1 C21 C22 114.7(4) . . ?
C24 C21 C22 108.3(4) . . ?
N1 C21 C23 112.0(4) . . ?
C24 C21 C23 107.7(4) . . ?
C22 C21 C23 105.9(5) . . ?
N2 C24 C25 119.2(4) . . ?
N2 C24 C21 118.0(4) . . ?
C25 C24 C21 122.9(4) . . ?
C26 C25 C24 120.2(5) . . ?
C25 C26 C27 119.7(5) . . ?
C28 C27 C26 117.4(5) . . ?
N2 C28 C27 122.4(4) . . ?
N2 C28 C29 115.5(4) . . ?
C27 C28 C29 122.1(4) . . ?
N3 C29 C30 125.3(5) . . ?
N3 C29 C28 116.5(4) . . ?
C30 C29 C28 118.2(5) . . ?
C32 C31 C36 121.8(5) . . ?
C32 C31 N3 120.5(4) . . ?
C36 C31 N3 117.6(4) . . ?
C33 C32 C31 117.6(5) . . ?
C33 C32 C37 119.0(5) . . ?
C31 C32 C37 123.4(5) . . ?
C34 C33 C32 121.8(6) . . ?
C33 C34 C35 120.2(6) . . ?
C34 C35 C36 120.7(6) . . ?
C35 C36 C31 117.8(5) . . ?
C35 C36 C40 119.4(5) . . ?
C31 C36 C40 122.6(5) . . ?
C32 C37 C39 111.5(5) . . ?
C32 C37 C38 110.8(6) . . ?
C39 C37 C38 109.7(6) . . ?
C36 C40 C41 110.5(5) . . ?
C36 C40 C42 113.2(5) . . ?
C41 C40 C42 110.3(5) . . ?
C44 C43 C48 120.2(7) . . ?
C45 C44 C43 120.0(6) . . ?
C44 C45 C46 120.1(6) . . ?
C47 C46 C45 118.8(7) . . ?
C48 C47 C46 121.1(7) . . ?
C47 C48 C43 119.6(6) . . ?

loop_
_geom_bond_atom_site_label_1
_geom_bond_atom_site_label_2
_geom_bond_distance
_geom_bond_site_symmetry_2
_geom_bond_publ_flag
Lu1 N1 2.188(4) . ?
Lu1 C1 2.329(6) . ?
Lu1 C5 2.349(6) . ?
Lu1 N2 2.376(4) . ?
Lu1 N3 2.510(4) . ?
Lu1 H1B 2.52(7) . ?
Lu1 H1A 2.62(7) . ?
Si1 C1 1.842(6) . ?
Si1 C4 1.874(6) . ?
Si1 C2 1.882(6) . ?
Si1 C3 1.888(6) . ?
Si2' Si2 0.575(5) . ?
Si2' C6 1.808(11) . ?
Si2' C7 1.813(11) . ?
Si2' C8' 1.93(2) . ?
Si2' C8 2.435(10) . ?
Si2 C5 1.788(10) . ?
Si2 C6 1.839(11) . ?
Si2 C7 1.839(10) . ?
Si2 C8 1.860(10) . ?
N1 C9 1.438(6) . ?
N1 C21 1.473(6) . ?
N2 C24 1.324(6) . ?
N2 C28 1.342(6) . ?
N3 C29 1.291(6) . ?
N3 C31 1.455(6) . ?
C9 C14 1.415(7) . ?
C9 C10 1.429(7) . ?
C10 C11 1.395(8) . ?
C10 C15 1.509(8) . ?
C11 C12 1.375(9) . ?
C12 C13 1.378(8) . ?
C13 C14 1.393(7) . ?
C14 C18 1.525(7) . ?
C15 C17 1.536(9) . ?
C15 C16 1.546(9) . ?
C18 C20 1.528(8) . ?
C18 C19 1.533(7) . ?
C21 C24 1.506(7) . ?
C21 C22 1.539(8) . ?
C21 C23 1.552(7) . ?
C24 C25 1.415(7) . ?
C25 C26 1.364(7) . ?
C26 C27 1.394(7) . ?
C27 C28 1.385(7) . ?
C28 C29 1.495(7) . ?
C29 C30 1.483(7) . ?
C31 C32 1.398(7) . ?
C31 C36 1.409(7) . ?
C32 C33 1.391(8) . ?
C32 C37 1.517(8) . ?
C33 C34 1.372(9) . ?
C34 C35 1.384(9) . ?
C35 C36 1.397(7) . ?
C36 C40 1.521(8) . ?
C37 C39 1.525(9) . ?
C37 C38 1.528(10) . ?
C40 C41 1.521(9) . ?
C40 C42 1.536(8) . ?
C43 C44 1.359(9) . ?
C43 C48 1.377(9) . ?
C44 C45 1.358(9) . ?
C45 C46 1.380(10) . ?
C46 C47 1.373(10) . ?
C47 C48 1.340(10) . ?
